data_8102271
loop_
_publ_author_name
'Shan-Shan Huang'
'Yun-Peng Diao'
'Ting-Guo Kang'

_publ_section_title
;
 Crystal structure of 3,5-dihydroxybenzoic acid
 [1-(2-hydroxy-3-methoxyphenyl)methylidene]hydrazide - methanol - water
 (1:1:1), (C15H14N2O) &#x00B7; CH3OH &#x00B7; H2O
;
_journal_issue 2
_journal_name_full 'Zeitschrift f\"ur Kristallographie - New Crystal Structures'
_journal_page_first 167
_journal_volume 223
_journal_year 2008
_chemical_formula_moiety 'C15 H14 N2 O5, C H4 O, H2 O'
_chemical_formula_sum 'C16 H20 N2 O7'
_chemical_formula_weight 352.34
_space_group_IT_number 2
_symmetry_cell_setting monoclinic
_symmetry_space_group_name_Hall '-P 1'
_symmetry_space_group_name_H-M 'P -1'
_atom_sites_solution_hydrogens geom
_atom_sites_solution_primary direct
_atom_sites_solution_secondary difmap
_audit_creation_method SHELXL-97
_cell_angle_alpha 94.82(3)
_cell_angle_beta 99.36(3)
_cell_angle_gamma 107.13(3)
_cell_formula_units_Z 2
_cell_length_a 8.0230(16)
_cell_length_b 9.7140(19)
_cell_length_c 11.583(2)
_cell_measurement_reflns_used 2799
_cell_measurement_temperature 298(2)
_cell_measurement_theta_max 24.5
_cell_measurement_theta_min 2.2
_cell_volume 842.8(3)
_computing_cell_refinement 'Siemens XSCANS'
_computing_data_collection 'Siemens XSCANS'
_computing_data_reduction 'Siemens SHELXTL'
_computing_molecular_graphics 'Siemens SHELXTL'
_computing_publication_material 'Siemens SHELXTL'
_computing_structure_refinement 'SHELXL-97 (Sheldrick, 1997)'
_computing_structure_solution 'SHELXS-97 (Sheldrick, 1997)'
_diffrn_ambient_temperature 298(2)
_diffrn_measured_fraction_theta_full 0.962
_diffrn_measured_fraction_theta_max 0.962
_diffrn_measurement_device_type 'Siemens P4'
_diffrn_measurement_method '\w scans'
_diffrn_radiation_monochromator graphite
_diffrn_radiation_source 'fine-focus sealed tube'
_diffrn_radiation_type MoK\a
_diffrn_radiation_wavelength 0.71073
_diffrn_reflns_av_R_equivalents 0.0192
_diffrn_reflns_av_sigmaI/netI 0.0363
_diffrn_reflns_limit_h_max 9
_diffrn_reflns_limit_h_min -10
_diffrn_reflns_limit_k_max 12
_diffrn_reflns_limit_k_min -12
_diffrn_reflns_limit_l_max 14
_diffrn_reflns_limit_l_min -11
_diffrn_reflns_number 5334
_diffrn_reflns_theta_full 27.50
_diffrn_reflns_theta_max 27.50
_diffrn_reflns_theta_min 1.80
_diffrn_standards_number 0
_exptl_absorpt_coefficient_mu 0.110
_exptl_absorpt_correction_T_max 0.9784
_exptl_absorpt_correction_T_min 0.9752
_exptl_absorpt_correction_type empirical
_exptl_crystal_colour colorless
_exptl_crystal_density_diffrn 1.388
_exptl_crystal_density_method 'not measured'
_exptl_crystal_description block
_exptl_crystal_F_000 372
_exptl_crystal_size_max 0.23
_exptl_crystal_size_mid 0.23
_exptl_crystal_size_min 0.20
_refine_diff_density_max 0.228
_refine_diff_density_min -0.189
_refine_diff_density_rms 0.037
_refine_ls_extinction_coef 0.039(4)
_refine_ls_extinction_expression Fc^*^=kFc[1+0.001xFc^2^\l^3^/sin(2\q)]^-1/4^
_refine_ls_extinction_method SHELXL
_refine_ls_goodness_of_fit_ref 1.032
_refine_ls_hydrogen_treatment mixed
_refine_ls_matrix_type full
_refine_ls_number_parameters 242
_refine_ls_number_reflns 3726
_refine_ls_number_restraints 4
_refine_ls_restrained_S_all 1.032
_refine_ls_R_factor_all 0.0754
_refine_ls_R_factor_gt 0.0457
_refine_ls_shift/su_max 0.000
_refine_ls_shift/su_mean 0.000
_refine_ls_structure_factor_coef Fsqd
_refine_ls_weighting_details 'calc w=1/[\s^2^(Fo^2^)+(0.0530P)^2^+0.1847P] where P=(Fo^2^+2Fc^2^)/3'
_refine_ls_weighting_scheme calc
_refine_ls_wR_factor_gt 0.1115
_refine_ls_wR_factor_ref 0.1317
_reflns_number_gt 2400
_reflns_number_total 3726
_reflns_threshold_expression I>2\s(I)
_cod_data_source_file 1267-2241.cff
_cod_data_source_block diao
_cod_original_sg_symbol_H-M P21/c
_cod_database_code 8102271

loop_
_symmetry_equiv_pos_as_xyz
'x, y, z'
'-x, -y, -z'

loop_
_atom_site_label
_atom_site_type_symbol
_atom_site_fract_x
_atom_site_fract_y
_atom_site_fract_z
_atom_site_U_iso_or_equiv
_atom_site_adp_type
_atom_site_occupancy
_atom_site_symmetry_multiplicity
_atom_site_calc_flag
_atom_site_refinement_flags
_atom_site_disorder_assembly
_atom_site_disorder_group
N1 N 0.19359(18) 0.05973(15) 0.96442(12) 0.0380(3) Uani 1 1 d . . .
N2 N 0.10896(18) 0.11486(15) 0.87552(12) 0.0391(3) Uani 1 1 d D . .
O1 O 0.35748(17) 0.07631(13) 1.17996(11) 0.0475(3) Uani 1 1 d . . .
H1 H 0.3005 0.1018 1.1251 0.071 Uiso 1 1 calc R . .
O2 O 0.52744(19) -0.03896(15) 1.33647(11) 0.0575(4) Uani 1 1 d . . .
O3 O 0.14301(18) 0.31601(14) 1.00087(11) 0.0529(4) Uani 1 1 d . . .
O4 O -0.1348(2) 0.24628(16) 0.48265(11) 0.0652(4) Uani 1 1 d . . .
H4 H -0.2074 0.2753 0.4418 0.098 Uiso 1 1 calc R . .
O5 O -0.1406(2) 0.62728(14) 0.76723(11) 0.0569(4) Uani 1 1 d . . .
H5 H -0.1351 0.6437 0.8386 0.085 Uiso 1 1 calc R . .
O6 O 0.0344(3) 0.10216(16) 0.33943(14) 0.0701(5) Uani 1 1 d D . .
O7 O 0.6163(3) 0.30176(17) 0.33900(19) 0.1138(9) Uani 1 1 d . . .
H7 H 0.5410 0.2312 0.2974 0.171 Uiso 1 1 calc R . .
C1 C 0.3137(2) -0.12361(17) 1.02699(15) 0.0364(4) Uani 1 1 d . . .
C2 C 0.3781(2) -0.05350(17) 1.14317(15) 0.0363(4) Uani 1 1 d . . .
C3 C 0.4675(2) -0.11741(19) 1.22644(16) 0.0415(4) Uani 1 1 d . . .
C4 C 0.4894(2) -0.2498(2) 1.19271(18) 0.0472(5) Uani 1 1 d . . .
H4A H 0.5479 -0.2927 1.2479 0.057 Uiso 1 1 calc R . .
C5 C 0.4253(3) -0.3193(2) 1.07793(18) 0.0504(5) Uani 1 1 d . . .
H5A H 0.4402 -0.4087 1.0565 0.060 Uiso 1 1 calc R . .
C6 C 0.3396(2) -0.25681(19) 0.99543(17) 0.0447(4) Uani 1 1 d . . .
H6 H 0.2985 -0.3034 0.9180 0.054 Uiso 1 1 calc R . .
C7 C 0.6129(3) -0.1020(3) 1.42597(18) 0.0644(6) Uani 1 1 d . . .
H7A H 0.5314 -0.1925 1.4367 0.097 Uiso 1 1 calc R . .
H7B H 0.6497 -0.0367 1.4989 0.097 Uiso 1 1 calc R . .
H7C H 0.7152 -0.1193 1.4024 0.097 Uiso 1 1 calc R . .
C8 C 0.2226(2) -0.06085(18) 0.93756(15) 0.0387(4) Uani 1 1 d . . .
H8 H 0.1851 -0.1082 0.8603 0.046 Uiso 1 1 calc R . .
C9 C 0.0919(2) 0.24773(18) 0.90065(14) 0.0373(4) Uani 1 1 d . . .
C10 C 0.0102(2) 0.30916(18) 0.80032(14) 0.0359(4) Uani 1 1 d . . .
C11 C -0.0242(2) 0.43820(18) 0.82930(15) 0.0393(4) Uani 1 1 d . . .
H11 H 0.0041 0.4819 0.9075 0.047 Uiso 1 1 calc R . .
C12 C -0.1006(2) 0.50171(18) 0.74185(15) 0.0409(4) Uani 1 1 d . . .
C13 C -0.1375(2) 0.44027(19) 0.62507(16) 0.0438(4) Uani 1 1 d . . .
H13 H -0.1860 0.4846 0.5661 0.053 Uiso 1 1 calc R . .
C14 C -0.1015(2) 0.31184(19) 0.59643(15) 0.0438(4) Uani 1 1 d . . .
C15 C -0.0286(2) 0.24513(19) 0.68312(15) 0.0419(4) Uani 1 1 d . . .
H15 H -0.0059 0.1585 0.6633 0.050 Uiso 1 1 calc R . .
C16 C 0.5894(3) 0.4267(3) 0.3063(2) 0.0758(7) Uani 1 1 d . . .
H16A H 0.5177 0.4578 0.3552 0.114 Uiso 1 1 calc R . .
H16B H 0.5297 0.4089 0.2251 0.114 Uiso 1 1 calc R . .
H16C H 0.7020 0.5013 0.3157 0.114 Uiso 1 1 calc R . .
H2 H 0.070(3) 0.062(2) 0.8034(12) 0.080 Uiso 1 1 d D . .
H6A H -0.017(3) 0.132(2) 0.3902(17) 0.080 Uiso 1 1 d D . .
H6B H 0.091(3) 0.1776(17) 0.313(2) 0.080 Uiso 1 1 d D . .

loop_
_atom_site_aniso_label
_atom_site_aniso_U_11
_atom_site_aniso_U_22
_atom_site_aniso_U_33
_atom_site_aniso_U_23
_atom_site_aniso_U_13
_atom_site_aniso_U_12
N1 0.0369(7) 0.0436(8) 0.0329(8) 0.0068(6) 0.0023(6) 0.0138(6)
N2 0.0428(8) 0.0424(8) 0.0303(8) 0.0040(6) -0.0015(6) 0.0154(7)
O1 0.0605(8) 0.0416(7) 0.0398(7) 0.0000(6) -0.0047(6) 0.0244(6)
O2 0.0731(9) 0.0582(8) 0.0399(8) 0.0056(6) -0.0082(6) 0.0291(7)
O3 0.0661(9) 0.0566(8) 0.0347(7) -0.0041(6) -0.0033(6) 0.0274(7)
O4 0.1024(12) 0.0687(9) 0.0317(7) -0.0025(6) -0.0042(7) 0.0496(9)
O5 0.0900(10) 0.0475(7) 0.0418(8) 0.0057(6) 0.0094(7) 0.0366(7)
O6 0.1022(13) 0.0548(9) 0.0539(10) 0.0014(7) 0.0190(8) 0.0251(9)
O7 0.1377(17) 0.0495(9) 0.1123(16) 0.0032(10) -0.0728(13) 0.0205(10)
C1 0.0324(8) 0.0357(9) 0.0399(9) 0.0057(7) 0.0079(7) 0.0085(7)
C2 0.0361(9) 0.0327(8) 0.0400(9) 0.0062(7) 0.0064(7) 0.0109(7)
C3 0.0389(9) 0.0435(10) 0.0407(10) 0.0090(8) 0.0045(7) 0.0117(8)
C4 0.0471(10) 0.0438(10) 0.0546(12) 0.0173(9) 0.0082(8) 0.0181(8)
C5 0.0565(11) 0.0360(9) 0.0629(13) 0.0068(9) 0.0142(9) 0.0197(9)
C6 0.0472(10) 0.0392(9) 0.0457(11) -0.0001(8) 0.0099(8) 0.0118(8)
C7 0.0725(14) 0.0763(15) 0.0464(12) 0.0191(11) -0.0033(10) 0.0313(12)
C8 0.0370(9) 0.0424(9) 0.0333(9) 0.0026(7) 0.0038(7) 0.0098(7)
C9 0.0343(8) 0.0418(9) 0.0330(9) 0.0014(7) 0.0039(7) 0.0103(7)
C10 0.0336(8) 0.0394(9) 0.0331(9) 0.0040(7) 0.0048(6) 0.0102(7)
C11 0.0443(9) 0.0393(9) 0.0310(9) 0.0004(7) 0.0039(7) 0.0112(8)
C12 0.0480(10) 0.0351(9) 0.0400(10) 0.0043(7) 0.0074(7) 0.0145(8)
C13 0.0535(11) 0.0439(10) 0.0357(10) 0.0091(8) 0.0035(8) 0.0198(8)
C14 0.0512(10) 0.0450(10) 0.0333(9) 0.0011(8) 0.0022(7) 0.0168(8)
C15 0.0486(10) 0.0411(9) 0.0374(9) 0.0017(7) 0.0044(7) 0.0195(8)
C16 0.0808(17) 0.0651(14) 0.0811(17) 0.0119(13) -0.0005(13) 0.0305(13)

loop_
_atom_type_symbol
_atom_type_description
_atom_type_scat_dispersion_real
_atom_type_scat_dispersion_imag
_atom_type_scat_source
C C 0.0033 0.0016 'International Tables Vol C Tables 4.2.6.8 and 6.1.1.4'
H H 0.0000 0.0000 'International Tables Vol C Tables 4.2.6.8 and 6.1.1.4'
N N 0.0061 0.0033 'International Tables Vol C Tables 4.2.6.8 and 6.1.1.4'
O O 0.0106 0.0060 'International Tables Vol C Tables 4.2.6.8 and 6.1.1.4'

loop_
_geom_angle_atom_site_label_1
_geom_angle_atom_site_label_2
_geom_angle_atom_site_label_3
_geom_angle
_geom_angle_site_symmetry_1
_geom_angle_site_symmetry_3
_geom_angle_publ_flag
C8 N1 N2 117.67(14) . . ?
C9 N2 N1 118.03(14) . . ?
C9 N2 H2 123.5(15) . . ?
N1 N2 H2 118.5(15) . . ?
C2 O1 H1 109.5 . . ?
C3 O2 C7 117.27(16) . . ?
C14 O4 H4 109.5 . . ?
C12 O5 H5 109.5 . . ?
H6A O6 H6B 105.8(17) . . ?
C16 O7 H7 109.5 . . ?
C2 C1 C6 119.35(16) . . ?
C2 C1 C8 121.73(15) . . ?
C6 C1 C8 118.92(16) . . ?
O1 C2 C1 122.44(15) . . ?
O1 C2 C3 117.80(15) . . ?
C1 C2 C3 119.76(15) . . ?
O2 C3 C4 125.53(16) . . ?
O2 C3 C2 115.01(15) . . ?
C4 C3 C2 119.46(16) . . ?
C3 C4 C5 120.78(17) . . ?
C3 C4 H4A 119.6 . . ?
C5 C4 H4A 119.6 . . ?
C6 C5 C4 120.20(17) . . ?
C6 C5 H5A 119.9 . . ?
C4 C5 H5A 119.9 . . ?
C5 C6 C1 120.43(17) . . ?
C5 C6 H6 119.8 . . ?
C1 C6 H6 119.8 . . ?
O2 C7 H7A 109.5 . . ?
O2 C7 H7B 109.5 . . ?
H7A C7 H7B 109.5 . . ?
O2 C7 H7C 109.5 . . ?
H7A C7 H7C 109.5 . . ?
H7B C7 H7C 109.5 . . ?
N1 C8 C1 120.34(16) . . ?
N1 C8 H8 119.8 . . ?
C1 C8 H8 119.8 . . ?
O3 C9 N2 121.73(16) . . ?
O3 C9 C10 121.43(16) . . ?
N2 C9 C10 116.83(14) . . ?
C11 C10 C15 120.13(16) . . ?
C11 C10 C9 116.29(15) . . ?
C15 C10 C9 123.57(15) . . ?
C12 C11 C10 119.95(16) . . ?
C12 C11 H11 120.0 . . ?
C10 C11 H11 120.0 . . ?
O5 C12 C13 117.88(16) . . ?
O5 C12 C11 121.71(16) . . ?
C13 C12 C11 120.41(16) . . ?
C12 C13 C14 119.39(16) . . ?
C12 C13 H13 120.3 . . ?
C14 C13 H13 120.3 . . ?
O4 C14 C15 117.07(16) . . ?
O4 C14 C13 122.00(16) . . ?
C15 C14 C13 120.93(16) . . ?
C14 C15 C10 119.15(16) . . ?
C14 C15 H15 120.4 . . ?
C10 C15 H15 120.4 . . ?
O7 C16 H16A 109.5 . . ?
O7 C16 H16B 109.5 . . ?
H16A C16 H16B 109.5 . . ?
O7 C16 H16C 109.5 . . ?
H16A C16 H16C 109.5 . . ?
H16B C16 H16C 109.5 . . ?

loop_
_geom_bond_atom_site_label_1
_geom_bond_atom_site_label_2
_geom_bond_distance
_geom_bond_site_symmetry_2
_geom_bond_publ_flag
N1 C8 1.283(2) . ?
N1 N2 1.3739(19) . ?
N2 C9 1.350(2) . ?
N2 H2 0.900(10) . ?
O1 C2 1.3619(19) . ?
O1 H1 0.8200 . ?
O2 C3 1.363(2) . ?
O2 C7 1.430(2) . ?
O3 C9 1.229(2) . ?
O4 C14 1.363(2) . ?
O4 H4 0.8200 . ?
O5 C12 1.371(2) . ?
O5 H5 0.8200 . ?
O6 H6A 0.850(9) . ?
O6 H6B 0.852(9) . ?
O7 C16 1.367(3) . ?
O7 H7 0.8200 . ?
C1 C2 1.398(2) . ?
C1 C6 1.398(2) . ?
C1 C8 1.449(2) . ?
C2 C3 1.403(2) . ?
C3 C4 1.382(3) . ?
C4 C5 1.382(3) . ?
C4 H4A 0.9300 . ?
C5 C6 1.373(3) . ?
C5 H5A 0.9300 . ?
C6 H6 0.9300 . ?
C7 H7A 0.9600 . ?
C7 H7B 0.9600 . ?
C7 H7C 0.9600 . ?
C8 H8 0.9300 . ?
C9 C10 1.495(2) . ?
C10 C11 1.387(2) . ?
C10 C15 1.390(2) . ?
C11 C12 1.381(2) . ?
C11 H11 0.9300 . ?
C12 C13 1.380(2) . ?
C13 C14 1.387(2) . ?
C13 H13 0.9300 . ?
C14 C15 1.382(2) . ?
C15 H15 0.9300 . ?
C16 H16A 0.9600 . ?
C16 H16B 0.9600 . ?
C16 H16C 0.9600 . ?

loop_
_geom_hbond_atom_site_label_D
_geom_hbond_atom_site_label_H
_geom_hbond_atom_site_label_A
_geom_hbond_distance_DH
_geom_hbond_distance_HA
_geom_hbond_distance_DA
_geom_hbond_angle_DHA
_geom_hbond_site_symmetry_A
O6 H6B O5 0.852(9) 2.139(13) 2.954(2) 160(2) 2_566
O6 H6A O4 0.850(9) 2.003(12) 2.831(2) 164(2) .
N2 H2 O6 0.900(10) 2.072(11) 2.954(2) 166(2) 2_556
O7 H7 O1 0.82 2.00 2.811(2) 172 1_554
O5 H5 O3 0.82 1.88 2.7007(19) 175 2_567
O4 H4 O7 0.82 1.79 2.598(2) 169 1_455
O1 H1 N1 0.82 1.87 2.5937(19) 146 .

loop_
_cod_related_entry_id
_cod_related_entry_database
_cod_related_entry_code
1 ChemSpider 30653935
